data_7129294
loop_
_publ_author_name
'Ohtsu, Hideki'
'Takaoka, Mikio'
'Tezuka, Yosuke'
'Tsuge, Kiyoshi'
'Tanaka, Koji'

_publ_section_title
;
 An NAD+-type earth-abundant metal complex enabling photo-driven alcohol
 oxidation
;
_journal_name_full 'Chemical Communications'
_journal_paper_doi 10.1039/D1CC04665A
_journal_year 2021
_chemical_formula_moiety 'C34 H24 Cl2 N6 O8 Zn'
_chemical_formula_sum 'C34 H24 Cl2 N6 O8 Zn'
_chemical_formula_weight 780.88
_space_group_crystal_system monoclinic
_space_group_IT_number 15
_space_group_name_Hall '-C 2yc'
_space_group_name_H-M_alt 'C 1 2/c 1'
_atom_sites_solution_hydrogens geom
_atom_sites_solution_primary direct
_atom_sites_solution_secondary difmap
_audit_update_record
;
2021-04-01 deposited with the CCDC.	2021-11-19 downloaded from the CCDC.
;
_cell_angle_alpha 90.0000
_cell_angle_beta 90.772(6)
_cell_angle_gamma 90.0000
_cell_formula_units_Z 4
_cell_length_a 14.5549(8)
_cell_length_b 11.5644(7)
_cell_length_c 17.9363(10)
_cell_measurement_reflns_used 8659
_cell_measurement_temperature 173
_cell_measurement_theta_max 25.88
_cell_measurement_theta_min 3.04
_cell_volume 3018.7(3)
_computing_cell_refinement 'RAPID AUTO'
_computing_data_collection 'RAPID AUTO (Rigaku, ????)'
_computing_data_reduction 'RAPID AUTO'
_computing_molecular_graphics 'CrystalStructure 4.3'
_computing_publication_material 'CrystalStructure 4.3 (Rigaku, 2019)'
_computing_structure_refinement 'SHELXL Version 2018/3 (Sheldrick, 2008)'
_computing_structure_solution 'SHELXT Version 2018/2 (Sheldrick, 2014)'
_diffrn_ambient_temperature 173
_diffrn_detector_area_resol_mean 10.000
_diffrn_measured_fraction_theta_full 0.995
_diffrn_measured_fraction_theta_max 0.992
_diffrn_measurement_device_type 'Rigaku R-AXIS RAPID'
_diffrn_measurement_method \w
_diffrn_radiation_type 'Mo K\a'
_diffrn_radiation_wavelength 0.71075
_diffrn_reflns_av_R_equivalents 0.0464
_diffrn_reflns_av_unetI/netI 0.0389
_diffrn_reflns_Laue_measured_fraction_full 0.995
_diffrn_reflns_Laue_measured_fraction_max 0.992
_diffrn_reflns_limit_h_max 17
_diffrn_reflns_limit_h_min -17
_diffrn_reflns_limit_k_max 13
_diffrn_reflns_limit_k_min -13
_diffrn_reflns_limit_l_max 21
_diffrn_reflns_limit_l_min -21
_diffrn_reflns_number 11254
_diffrn_reflns_point_group_measured_fraction_full 0.995
_diffrn_reflns_point_group_measured_fraction_max 0.992
_diffrn_reflns_theta_full 25.242
_diffrn_reflns_theta_max 25.347
_diffrn_reflns_theta_min 3.184
_diffrn_standards_number 0
_exptl_absorpt_coefficient_mu 1.060
_exptl_absorpt_correction_T_max 0.969
_exptl_absorpt_correction_T_min 0.733
_exptl_absorpt_correction_type multi-scan
_exptl_absorpt_process_details 'ABSCOR (Rigaku, 1995)'
_exptl_crystal_colour yellow
_exptl_crystal_density_diffrn 1.718
_exptl_crystal_density_method 'not measured'
_exptl_crystal_description block
_exptl_crystal_F_000 1592.00
_exptl_crystal_size_max 0.050
_exptl_crystal_size_mid 0.040
_exptl_crystal_size_min 0.030
_refine_diff_density_max 0.78
_refine_diff_density_min -1.55
_refine_ls_extinction_method none
_refine_ls_goodness_of_fit_ref 1.105
_refine_ls_hydrogen_treatment constr
_refine_ls_number_parameters 231
_refine_ls_number_reflns 2740
_refine_ls_number_restraints 0
_refine_ls_R_factor_all 0.0831
_refine_ls_R_factor_gt 0.0593
_refine_ls_shift/su_max 0.000
_refine_ls_structure_factor_coef Fsqd
_refine_ls_weighting_details 'w = 1/[\s^2^(Fo^2^)+(0.0746P)^2^+22.9016P] where P=(Fo^2^+2Fc^2^)/3'
_refine_ls_weighting_scheme calc
_refine_ls_wR_factor_gt 0.1472
_refine_ls_wR_factor_ref 0.1783
_reflns_Friedel_coverage 0.000
_reflns_number_gt 2138
_reflns_number_total 2740
_reflns_threshold_expression F^2^>2.0\s(F^2^)
_cod_data_source_file d1cc04665a2.cif
_cod_data_source_block Cu_pbnHpbnH_ClO4_Mo_1a
_cod_database_code 7129294

loop_
_space_group_symop_operation_xyz
'x, y, z'
'-x, y, -z+1/2'
'x+1/2, y+1/2, z'
'-x+1/2, y+1/2, -z+1/2'
'-x, -y, -z'
'x, -y, z-1/2'
'-x+1/2, -y+1/2, -z'
'x+1/2, -y+1/2, z-1/2'

loop_
_atom_site_label
_atom_site_type_symbol
_atom_site_fract_x
_atom_site_fract_y
_atom_site_fract_z
_atom_site_U_iso_or_equiv
_atom_site_adp_type
_atom_site_occupancy
_atom_site_site_symmetry_order
_atom_site_calc_flag
_atom_site_refinement_flags_posn
_atom_site_refinement_flags_adp
_atom_site_refinement_flags_occupancy
_atom_site_disorder_assembly
_atom_site_disorder_group
Zn1 Zn 0.500000 0.22671(7) 0.750000 0.0332(3) Uani 1 2 d S T P . .
Cl2 Cl 0.65096(9) 0.20579(12) 0.60424(7) 0.0374(4) Uani 1 1 d . . . . .
O1 O 0.6366(3) 0.2312(5) 0.6820(2) 0.0575(13) Uani 1 1 d . . . . .
O2 O 0.6304(4) 0.3043(5) 0.5605(3) 0.0701(15) Uani 1 1 d . . . . .
O3 O 0.5901(4) 0.1149(5) 0.5829(4) 0.0826(18) Uani 1 1 d . . . . .
O4 O 0.7438(3) 0.1732(5) 0.5941(3) 0.0620(13) Uani 1 1 d . . . . .
N1 N 0.4524(3) 0.3362(4) 0.6603(2) 0.0303(9) Uani 1 1 d . . . . .
N2 N 0.4521(3) 0.6303(4) 0.5883(3) 0.0383(11) Uani 1 1 d . . . . .
H2A H 0.417543 0.674359 0.559372 0.046 Uiso 1 1 calc R U . . .
N3 N 0.4183(3) 0.1125(4) 0.6871(2) 0.0321(10) Uani 1 1 d . . . . .
C1 C 0.4012(3) 0.2800(4) 0.6084(3) 0.0289(11) Uani 1 1 d . . . . .
C2 C 0.3642(4) 0.3401(5) 0.5478(3) 0.0347(12) Uani 1 1 d . . . . .
H2B H 0.328357 0.300406 0.511235 0.042 Uiso 1 1 calc R U . . .
C3 C 0.3794(4) 0.4566(5) 0.5409(3) 0.0369(12) Uani 1 1 d . . . . .
H3A H 0.353196 0.497865 0.500006 0.044 Uiso 1 1 calc R U . . .
C4 C 0.5589(4) 0.7877(5) 0.6057(3) 0.0376(13) Uani 1 1 d . . . . .
H4A H 0.528000 0.831131 0.568092 0.045 Uiso 1 1 calc R U . . .
C5 C 0.6383(4) 0.8306(5) 0.6397(3) 0.0431(14) Uani 1 1 d . . . . .
H5 H 0.662226 0.903260 0.624595 0.052 Uiso 1 1 calc R U . . .
C6 C 0.6827(4) 0.7683(5) 0.6951(3) 0.0415(13) Uani 1 1 d . . . . .
H6 H 0.737686 0.797323 0.717233 0.050 Uiso 1 1 calc R U . . .
C7 C 0.6473(4) 0.6641(5) 0.7184(3) 0.0385(13) Uani 1 1 d . . . . .
H7 H 0.677991 0.622177 0.756886 0.046 Uiso 1 1 calc R U . . .
C8 C 0.5286(4) 0.5044(4) 0.7120(3) 0.0316(12) Uani 1 1 d . . . . .
H8 H 0.582487 0.452178 0.720329 0.038 Uiso 1 1 calc R U . . .
C9 C 0.4327(4) 0.5141(4) 0.5933(3) 0.0314(11) Uani 1 1 d . . . . .
C10 C 0.4699(3) 0.4488(4) 0.6531(3) 0.0289(11) Uani 1 1 d . . . . .
C11 C 0.5249(4) 0.6796(4) 0.6277(3) 0.0335(12) Uani 1 1 d . . . . .
C12 C 0.5664(4) 0.6190(4) 0.6862(3) 0.0328(12) Uani 1 1 d . . . . .
C13 C 0.3867(4) 0.1555(5) 0.6206(3) 0.0327(11) Uani 1 1 d . . . . .
C14 C 0.3429(4) 0.0847(5) 0.5691(3) 0.0370(12) Uani 1 1 d . . . . .
H14 H 0.322577 0.115598 0.522681 0.044 Uiso 1 1 calc R U . . .
C15 C 0.3287(4) -0.0305(5) 0.5850(3) 0.0414(13) Uani 1 1 d . . . . .
H15 H 0.299873 -0.080005 0.549469 0.050 Uiso 1 1 calc R U . . .
C16 C 0.3569(4) -0.0723(5) 0.6533(3) 0.0436(14) Uani 1 1 d . . . . .
H16 H 0.346358 -0.150713 0.666492 0.052 Uiso 1 1 calc R U . . .
C17 C 0.4010(4) 0.0022(5) 0.7022(3) 0.0408(13) Uani 1 1 d . . . . .
H17 H 0.420087 -0.027155 0.749415 0.049 Uiso 1 1 calc R U . . .

loop_
_atom_site_aniso_label
_atom_site_aniso_U_11
_atom_site_aniso_U_22
_atom_site_aniso_U_33
_atom_site_aniso_U_23
_atom_site_aniso_U_13
_atom_site_aniso_U_12
Zn1 0.0433(5) 0.0269(5) 0.0291(5) 0.000 -0.0065(4) 0.000
Cl2 0.0397(7) 0.0381(7) 0.0344(7) 0.0023(5) 0.0013(6) 0.0023(5)
O1 0.046(2) 0.096(4) 0.031(2) 0.000(2) 0.0074(19) 0.015(2)
O2 0.080(4) 0.072(3) 0.058(3) 0.033(3) 0.009(3) 0.011(3)
O3 0.066(3) 0.066(3) 0.116(5) -0.032(3) 0.020(3) -0.018(3)
O4 0.027(2) 0.091(4) 0.067(3) -0.008(3) 0.006(2) 0.019(2)
N1 0.027(2) 0.029(2) 0.035(2) 0.0004(18) 0.0020(18) 0.0027(17)
N2 0.046(3) 0.029(2) 0.040(3) 0.007(2) -0.010(2) 0.001(2)
N3 0.043(3) 0.029(2) 0.023(2) 0.0000(17) -0.0017(19) -0.0016(19)
C1 0.030(3) 0.032(3) 0.024(2) -0.005(2) 0.000(2) -0.002(2)
C2 0.038(3) 0.035(3) 0.032(3) -0.003(2) -0.007(2) -0.001(2)
C3 0.043(3) 0.035(3) 0.032(3) 0.004(2) -0.008(2) 0.004(2)
C4 0.052(3) 0.028(3) 0.033(3) 0.002(2) 0.005(3) 0.004(2)
C5 0.057(4) 0.028(3) 0.045(3) -0.004(2) 0.010(3) -0.008(3)
C6 0.050(3) 0.037(3) 0.038(3) -0.005(3) 0.002(3) -0.005(3)
C7 0.046(3) 0.036(3) 0.034(3) -0.004(2) -0.001(3) -0.002(2)
C8 0.045(3) 0.027(3) 0.022(3) -0.003(2) -0.002(2) 0.001(2)
C9 0.037(3) 0.028(3) 0.029(3) -0.002(2) -0.002(2) 0.003(2)
C10 0.033(3) 0.029(3) 0.024(2) 0.001(2) 0.004(2) 0.004(2)
C11 0.043(3) 0.026(3) 0.031(3) 0.000(2) 0.004(2) 0.005(2)
C12 0.044(3) 0.025(3) 0.029(3) -0.002(2) 0.003(2) 0.002(2)
C13 0.034(3) 0.031(3) 0.033(3) -0.002(2) -0.001(2) -0.002(2)
C14 0.042(3) 0.037(3) 0.032(3) 0.000(2) -0.005(2) -0.003(2)
C15 0.047(3) 0.037(3) 0.040(3) -0.006(3) -0.004(3) -0.009(3)
C16 0.052(3) 0.031(3) 0.048(3) 0.002(3) -0.002(3) -0.007(3)
C17 0.053(3) 0.032(3) 0.037(3) 0.006(2) -0.002(3) -0.003(2)

loop_
_atom_type_symbol
_atom_type_description
_atom_type_scat_dispersion_real
_atom_type_scat_dispersion_imag
_atom_type_scat_source
C C 0.0033 0.0016
;
International Tables for Crystallography
(Vol. C, Tables 4.2.6.8 and 6.1.1.4)
;
H H 0.0000 0.0000
;
International Tables for Crystallography
(Vol. C, Table 6.1.1.4)
;
O O 0.0106 0.0060
;
International Tables for Crystallography
(Vol. C, Tables 4.2.6.8 and 6.1.1.4)
;
N N 0.0061 0.0033
;
International Tables for Crystallography
(Vol. C, Tables 4.2.6.8 and 6.1.1.4)
;
Zn Zn 0.2839 1.4301
;
International Tables for Crystallography
(Vol. C, Tables 4.2.6.8 and 6.1.1.4)
;
Cl Cl 0.1484 0.1585
;
International Tables for Crystallography
(Vol. C, Tables 4.2.6.8 and 6.1.1.4)
;

loop_
_geom_angle_atom_site_label_1
_geom_angle_atom_site_label_2
_geom_angle_atom_site_label_3
_geom_angle
_geom_angle_site_symmetry_1
_geom_angle_site_symmetry_3
_geom_angle_publ_flag
N3 Zn1 N3 101.9(2) 2_656 . ?
N3 Zn1 N1 78.11(16) 2_656 2_656 ?
N3 Zn1 N1 161.17(16) . 2_656 ?
N3 Zn1 N1 161.17(16) 2_656 . ?
N3 Zn1 N1 78.11(16) . . ?
N1 Zn1 N1 108.0(2) 2_656 . ?
N3 Zn1 O1 102.29(17) 2_656 2_656 ?
N3 Zn1 O1 79.35(16) . 2_656 ?
N1 Zn1 O1 82.25(15) 2_656 2_656 ?
N1 Zn1 O1 96.24(16) . 2_656 ?
N3 Zn1 O1 79.35(16) 2_656 . ?
N3 Zn1 O1 102.29(17) . . ?
N1 Zn1 O1 96.24(16) 2_656 . ?
N1 Zn1 O1 82.25(15) . . ?
O1 Zn1 O1 177.5(3) 2_656 . ?
O2 Cl2 O4 109.8(3) . . ?
O2 Cl2 O3 108.6(4) . . ?
O4 Cl2 O3 111.1(3) . . ?
O2 Cl2 O1 109.9(3) . . ?
O4 Cl2 O1 109.2(3) . . ?
O3 Cl2 O1 108.2(3) . . ?
Cl2 O1 Zn1 129.2(3) . . ?
C10 N1 C1 120.4(4) . . ?
C10 N1 Zn1 126.0(3) . . ?
C1 N1 Zn1 113.6(3) . . ?
C9 N2 C11 121.6(4) . . ?
C9 N2 H2A 119.2 . . ?
C11 N2 H2A 119.2 . . ?
C17 N3 C13 117.7(4) . . ?
C17 N3 Zn1 127.0(4) . . ?
C13 N3 Zn1 115.0(3) . . ?
N1 C1 C2 120.1(5) . . ?
N1 C1 C13 116.5(4) . . ?
C2 C1 C13 123.3(4) . . ?
C3 C2 C1 120.0(5) . . ?
C3 C2 H2B 120.0 . . ?
C1 C2 H2B 120.0 . . ?
C2 C3 C9 120.1(5) . . ?
C2 C3 H3A 120.0 . . ?
C9 C3 H3A 120.0 . . ?
C5 C4 C11 119.3(5) . . ?
C5 C4 H4A 120.3 . . ?
C11 C4 H4A 120.3 . . ?
C6 C5 C4 120.4(5) . . ?
C6 C5 H5 119.8 . . ?
C4 C5 H5 119.8 . . ?
C7 C6 C5 120.1(5) . . ?
C7 C6 H6 119.9 . . ?
C5 C6 H6 119.9 . . ?
C6 C7 C12 121.0(5) . . ?
C6 C7 H7 119.5 . . ?
C12 C7 H7 119.5 . . ?
C10 C8 C12 111.6(4) . . ?
C10 C8 C8 107.6(5) . 2_656 ?
C12 C8 C8 117.0(3) . 2_656 ?
C10 C8 H8 106.6 . . ?
C12 C8 H8 106.6 . . ?
C8 C8 H8 106.6 2_656 . ?
N2 C9 C3 122.6(5) . . ?
N2 C9 C10 119.6(5) . . ?
C3 C9 C10 117.7(5) . . ?
N1 C10 C9 121.6(5) . . ?
N1 C10 C8 117.3(4) . . ?
C9 C10 C8 121.1(4) . . ?
N2 C11 C12 119.8(5) . . ?
N2 C11 C4 119.6(5) . . ?
C12 C11 C4 120.5(5) . . ?
C11 C12 C7 118.4(5) . . ?
C11 C12 C8 121.0(5) . . ?
C7 C12 C8 120.5(5) . . ?
N3 C13 C14 120.9(5) . . ?
N3 C13 C1 116.0(4) . . ?
C14 C13 C1 123.1(5) . . ?
C15 C14 C13 120.2(5) . . ?
C15 C14 H14 119.9 . . ?
C13 C14 H14 119.9 . . ?
C16 C15 C14 118.7(5) . . ?
C16 C15 H15 120.6 . . ?
C14 C15 H15 120.6 . . ?
C15 C16 C17 118.5(5) . . ?
C15 C16 H16 120.7 . . ?
C17 C16 H16 120.7 . . ?
N3 C17 C16 123.8(5) . . ?
N3 C17 H17 118.1 . . ?
C16 C17 H17 118.1 . . ?

loop_
_geom_bond_atom_site_label_1
_geom_bond_atom_site_label_2
_geom_bond_distance
_geom_bond_site_symmetry_2
_geom_bond_publ_flag
Zn1 N3 2.097(4) 2_656 ?
Zn1 N3 2.097(4) . ?
Zn1 N1 2.154(4) 2_656 ?
Zn1 N1 2.154(4) . ?
Zn1 O1 2.346(4) 2_656 ?
Zn1 O1 2.346(4) . ?
Cl2 O2 1.413(5) . ?
Cl2 O4 1.417(4) . ?
Cl2 O3 1.424(5) . ?
Cl2 O1 1.444(4) . ?
N1 C10 1.334(6) . ?
N1 C1 1.352(6) . ?
N2 C9 1.376(7) . ?
N2 C11 1.388(7) . ?
N2 H2A 0.8800 . ?
N3 C17 1.329(7) . ?
N3 C13 1.366(7) . ?
C1 C2 1.393(7) . ?
C1 C13 1.472(7) . ?
C2 C3 1.371(8) . ?
C2 H2B 0.9500 . ?
C3 C9 1.382(7) . ?
C3 H3A 0.9500 . ?
C4 C5 1.391(8) . ?
C4 C11 1.403(7) . ?
C4 H4A 0.9500 . ?
C5 C6 1.382(8) . ?
C5 H5 0.9500 . ?
C6 C7 1.378(8) . ?
C6 H6 0.9500 . ?
C7 C12 1.404(8) . ?
C7 H7 0.9500 . ?
C8 C10 1.495(7) . ?
C8 C12 1.510(7) . ?
C8 C8 1.607(10) 2_656 ?
C8 H8 1.0000 . ?
C9 C10 1.413(7) . ?
C11 C12 1.395(7) . ?
C13 C14 1.383(7) . ?
C14 C15 1.379(8) . ?
C14 H14 0.9500 . ?
C15 C16 1.374(8) . ?
C15 H15 0.9500 . ?
C16 C17 1.382(8) . ?
C16 H16 0.9500 . ?
C17 H17 0.9500 . ?

loop_
_geom_hbond_atom_site_label_D
_geom_hbond_atom_site_label_H
_geom_hbond_atom_site_label_A
_geom_hbond_site_symmetry_D
_geom_hbond_site_symmetry_H
_geom_hbond_site_symmetry_A
_geom_hbond_distance_DA
_geom_hbond_distance_DH
_geom_hbond_distance_HA
_geom_hbond_angle_DHA
_geom_hbond_publ_flag
N2 H2A O2 . . 5_666 3.008(7) 0.880 2.265 142.0 no

loop_
_geom_torsion_atom_site_label_1
_geom_torsion_atom_site_label_2
_geom_torsion_atom_site_label_3
_geom_torsion_atom_site_label_4
_geom_torsion
_geom_torsion_site_symmetry_1
_geom_torsion_site_symmetry_2
_geom_torsion_site_symmetry_3
_geom_torsion_site_symmetry_4
_geom_torsion_publ_flag
O2 Cl2 O1 Zn1 83.5(4) . . . . ?
O4 Cl2 O1 Zn1 -156.1(4) . . . . ?
O3 Cl2 O1 Zn1 -35.0(5) . . . . ?
C10 N1 C1 C2 -1.7(7) . . . . ?
Zn1 N1 C1 C2 178.8(4) . . . . ?
C10 N1 C1 C13 179.2(4) . . . . ?
Zn1 N1 C1 C13 -0.3(5) . . . . ?
N1 C1 C2 C3 -0.2(8) . . . . ?
C13 C1 C2 C3 178.8(5) . . . . ?
C1 C2 C3 C9 1.1(8) . . . . ?
C11 C4 C5 C6 -0.9(8) . . . . ?
C4 C5 C6 C7 -1.5(9) . . . . ?
C5 C6 C7 C12 0.5(9) . . . . ?
C11 N2 C9 C3 -161.4(5) . . . . ?
C11 N2 C9 C10 17.2(8) . . . . ?
C2 C3 C9 N2 178.4(5) . . . . ?
C2 C3 C9 C10 -0.2(8) . . . . ?
C1 N1 C10 C9 2.8(7) . . . . ?
Zn1 N1 C10 C9 -177.8(4) . . . . ?
C1 N1 C10 C8 -178.8(4) . . . . ?
Zn1 N1 C10 C8 0.6(6) . . . . ?
N2 C9 C10 N1 179.6(5) . . . . ?
C3 C9 C10 N1 -1.8(8) . . . . ?
N2 C9 C10 C8 1.2(8) . . . . ?
C3 C9 C10 C8 179.8(5) . . . . ?
C12 C8 C10 N1 162.7(4) . . . . ?
C8 C8 C10 N1 -67.6(5) 2_656 . . . ?
C12 C8 C10 C9 -18.9(7) . . . . ?
C8 C8 C10 C9 110.9(4) 2_656 . . . ?
C9 N2 C11 C12 -15.1(8) . . . . ?
C9 N2 C11 C4 161.7(5) . . . . ?
C5 C4 C11 N2 -172.5(5) . . . . ?
C5 C4 C11 C12 4.2(8) . . . . ?
N2 C11 C12 C7 171.6(5) . . . . ?
C4 C11 C12 C7 -5.2(8) . . . . ?
N2 C11 C12 C8 -5.2(8) . . . . ?
C4 C11 C12 C8 178.0(5) . . . . ?
C6 C7 C12 C11 2.8(8) . . . . ?
C6 C7 C12 C8 179.7(5) . . . . ?
C10 C8 C12 C11 20.9(7) . . . . ?
C8 C8 C12 C11 -103.7(7) 2_656 . . . ?
C10 C8 C12 C7 -155.9(5) . . . . ?
C8 C8 C12 C7 79.5(7) 2_656 . . . ?
C17 N3 C13 C14 -3.7(8) . . . . ?
Zn1 N3 C13 C14 171.0(4) . . . . ?
C17 N3 C13 C1 175.6(5) . . . . ?
Zn1 N3 C13 C1 -9.7(6) . . . . ?
N1 C1 C13 N3 6.7(7) . . . . ?
C2 C1 C13 N3 -172.4(5) . . . . ?
N1 C1 C13 C14 -174.1(5) . . . . ?
C2 C1 C13 C14 6.9(8) . . . . ?
N3 C13 C14 C15 1.4(8) . . . . ?
C1 C13 C14 C15 -177.8(5) . . . . ?
C13 C14 C15 C16 1.4(9) . . . . ?
C14 C15 C16 C17 -2.0(9) . . . . ?
C13 N3 C17 C16 3.1(9) . . . . ?
Zn1 N3 C17 C16 -170.8(5) . . . . ?
C15 C16 C17 N3 -0.3(9) . . . . ?
